data_7043913
loop_
_publ_author_name
'Yadav, Sandeep'
'Sangtani, Ekta'
'Dhawan, Diksha'
'Gonnade, Rajesh G.'
'Ghosh, Debashree'
'Sen, Sakya Singha'

_publ_section_title
;
 Unprecedented solvent induced inter-conversion between monomeric and
 dimeric silylene-zinc iodide adducts
;
_journal_name_full 'Dalton Trans.'
_journal_paper_doi 10.1039/C7DT01823A
_journal_year 2017
_chemical_formula_moiety 'C25 H49 I2 N3 O1 Si3 Zn, 0.5(C4 H8 O2)'
_chemical_formula_sum 'C27 H53 I2 N3 O2 Si3 Zn'
_chemical_formula_weight 855.16
_chemical_melting_point 406
_chemical_name_systematic 1
_chemical_properties_physical ', Air-sensitive,Moisture-sensitive,Hygroscopic,Heat-sensitive'
_space_group_crystal_system triclinic
_space_group_IT_number 2
_space_group_name_Hall '-P 1'
_space_group_name_H-M_alt 'P -1'
_symmetry_space_group_name_Hall '-P 1'
_symmetry_space_group_name_H-M 'P -1'
_atom_sites_solution_hydrogens geom
_audit_creation_method SHELXL-2014/7
_audit_update_record
;
2017-05-18 deposited with the CCDC.
2017-08-02 downloaded from the CCDC.
;
_cell_angle_alpha 88.975(4)
_cell_angle_beta 86.600(4)
_cell_angle_gamma 70.447(4)
_cell_formula_units_Z 2
_cell_length_a 9.825(2)
_cell_length_b 9.851(2)
_cell_length_c 19.935(5)
_cell_measurement_reflns_used 6076
_cell_measurement_temperature 100(2)
_cell_measurement_theta_max 25.02
_cell_measurement_theta_min 2.38
_cell_volume 1815.0(7)
_computing_cell_refinement 'SAINT (Bruker, 2016)'
_computing_data_collection 'APEX3 (Bruker, 2016)'
_computing_data_reduction 'SAINT (Bruker, 2016)'
_computing_molecular_graphics 'Bruker SHELXTL'
_computing_publication_material 'Bruker SHELXTL'
_computing_structure_refinement 'SHELXL-2014/7 (Sheldrick, 2014)'
_computing_structure_solution 'SHELXS-97 (Sheldrick 2008)'
_diffrn_ambient_temperature 100(2)
_diffrn_detector 'Photon 100 Area Detector'
_diffrn_measured_fraction_theta_full 0.996
_diffrn_measured_fraction_theta_max 0.995
_diffrn_measurement_device '\k-geometry diffractometer'
_diffrn_measurement_device_type 'Bruker D8 VENTURE Kappa Duo PHOTON 100'
_diffrn_measurement_method '\f and \w scans'
_diffrn_radiation_monochromator 'multilayer mirrors'
_diffrn_radiation_type MoK\a
_diffrn_radiation_wavelength 0.71073
_diffrn_reflns_av_R_equivalents 0.1626
_diffrn_reflns_av_unetI/netI 0.1648
_diffrn_reflns_Laue_measured_fraction_full 0.996
_diffrn_reflns_Laue_measured_fraction_max 0.995
_diffrn_reflns_limit_h_max 12
_diffrn_reflns_limit_h_min -12
_diffrn_reflns_limit_k_max 12
_diffrn_reflns_limit_k_min -12
_diffrn_reflns_limit_l_max 25
_diffrn_reflns_limit_l_min -25
_diffrn_reflns_number 30496
_diffrn_reflns_point_group_measured_fraction_full 0.996
_diffrn_reflns_point_group_measured_fraction_max 0.995
_diffrn_reflns_theta_full 25.242
_diffrn_reflns_theta_max 26.998
_diffrn_reflns_theta_min 2.203
_diffrn_source 'micro-focus sealed tube'
_diffrn_source_type 'Incoatech I\mS HB'
_exptl_absorpt_coefficient_mu 2.503
_exptl_absorpt_correction_T_max 0.648
_exptl_absorpt_correction_T_min 0.573
_exptl_absorpt_correction_type multi-scan
_exptl_absorpt_process_details 'SADABS (Bruker, 2016)'
_exptl_crystal_colour colourless
_exptl_crystal_density_diffrn 1.565
_exptl_crystal_description block
_exptl_crystal_F_000 860
_exptl_crystal_recrystallization_method 'Re-crystallisation from solvent: THF'
_exptl_crystal_size_max 0.250
_exptl_crystal_size_mid 0.210
_exptl_crystal_size_min 0.190
_refine_diff_density_max 0.821
_refine_diff_density_min -0.939
_refine_diff_density_rms 0.188
_refine_ls_extinction_method none
_refine_ls_goodness_of_fit_ref 1.006
_refine_ls_hydrogen_treatment constr
_refine_ls_matrix_type full
_refine_ls_number_parameters 355
_refine_ls_number_reflns 7897
_refine_ls_number_restraints 26
_refine_ls_restrained_S_all 1.011
_refine_ls_R_factor_all 0.1613
_refine_ls_R_factor_gt 0.0625
_refine_ls_shift/su_max 0.001
_refine_ls_shift/su_mean 0.000
_refine_ls_structure_factor_coef Fsqd
_refine_ls_weighting_details 'w=1/[\s^2^(Fo^2^)+(0.0265P)^2^+7.0694P] where P=(Fo^2^+2Fc^2^)/3'
_refine_ls_weighting_scheme calc
_refine_ls_wR_factor_gt 0.0973
_refine_ls_wR_factor_ref 0.1278
_reflns_Friedel_coverage 0.000
_reflns_number_gt 4203
_reflns_number_total 7897
_reflns_threshold_expression 'I > 2\s(I)'
_cod_data_source_file c7dt01823a2.cif
_cod_data_source_block Q1_a
_cod_original_cell_volume 1814.9(8)
_cod_database_code 7043913
_shelx_shelxl_version_number 2014/7
_shelx_space_group_comment
;
The symmetry employed for this shelxl refinement is uniquely defined
by the following loop, which should always be used as a source of
symmetry information in preference to the above space-group names.
They are only intended as comments.
;
_shelx_estimated_absorpt_t_min 0.573
_shelx_estimated_absorpt_t_max 0.648

loop_
_space_group_symop_operation_xyz
'x, y, z'
'-x, -y, -z'

loop_
_atom_site_label
_atom_site_type_symbol
_atom_site_fract_x
_atom_site_fract_y
_atom_site_fract_z
_atom_site_U_iso_or_equiv
_atom_site_adp_type
_atom_site_occupancy
_atom_site_site_symmetry_order
_atom_site_calc_flag
_atom_site_refinement_flags_posn
_atom_site_refinement_flags_adp
Zn1 Zn 0.09600(9) 0.50408(9) 0.80489(4) 0.0184(2) Uani 1 1 d . .
I1 I -0.11761(6) 0.43935(6) 0.86307(3) 0.03365(18) Uani 1 1 d . .
I2 I -0.00352(6) 0.67061(6) 0.70197(3) 0.03253(17) Uani 1 1 d . .
Si1 Si 0.3228(2) 0.3192(2) 0.76947(10) 0.0148(5) Uani 1 1 d . .
Si2 Si 0.5948(2) 0.0523(2) 0.79273(11) 0.0230(5) Uani 1 1 d . .
Si3 Si 0.4389(2) 0.2639(3) 0.90433(11) 0.0303(6) Uani 1 1 d . .
N1 N 0.2769(6) 0.2253(6) 0.7004(3) 0.0142(13) Uani 1 1 d . .
N2 N 0.4008(6) 0.3654(6) 0.6897(3) 0.0155(14) Uani 1 1 d . .
N3 N 0.4530(6) 0.2094(6) 0.8191(3) 0.0181(14) Uani 1 1 d . .
O1 O 0.1134(5) 0.6553(5) 0.8733(2) 0.0232(12) Uani 1 1 d . .
C1 C 0.3309(7) 0.2975(8) 0.6552(4) 0.0173(17) Uani 1 1 d . .
C2 C 0.3205(8) 0.2959(8) 0.5818(3) 0.0188(17) Uani 1 1 d . .
C3 C 0.4268(9) 0.1975(8) 0.5418(4) 0.0230(19) Uani 1 1 d . .
H3 H 0.5089 0.1320 0.5616 0.028 Uiso 1 1 calc R U
C4 C 0.4143(9) 0.1941(8) 0.4735(4) 0.031(2) Uani 1 1 d . .
H4 H 0.4876 0.1257 0.4466 0.037 Uiso 1 1 calc R U
C5 C 0.2993(9) 0.2867(9) 0.4444(4) 0.031(2) Uani 1 1 d . .
H5 H 0.2909 0.2818 0.3973 0.037 Uiso 1 1 calc R U
C6 C 0.1945(9) 0.3878(9) 0.4825(4) 0.034(2) Uani 1 1 d . .
H6 H 0.1150 0.4547 0.4616 0.041 Uiso 1 1 calc R U
C7 C 0.2042(8) 0.3930(9) 0.5512(4) 0.034(2) Uani 1 1 d . .
H7 H 0.1311 0.4630 0.5774 0.041 Uiso 1 1 calc R U
C8 C 0.4840(8) 0.4611(9) 0.6668(4) 0.0270(19) Uani 1 1 d . U
C9 C 0.6308(10) 0.3727(11) 0.6375(6) 0.061(3) Uani 1 1 d . U
H9A H 0.6793 0.2988 0.6698 0.092 Uiso 1 1 calc R U
H9B H 0.6886 0.4353 0.6276 0.092 Uiso 1 1 calc R U
H9C H 0.6201 0.3263 0.5960 0.092 Uiso 1 1 calc R U
C10 C 0.4042(11) 0.5732(11) 0.6165(6) 0.062(3) Uani 1 1 d . U
H10A H 0.4066 0.5264 0.5733 0.092 Uiso 1 1 calc R U
H10B H 0.4512 0.6464 0.6106 0.092 Uiso 1 1 calc R U
H10C H 0.3036 0.6190 0.6332 0.092 Uiso 1 1 calc R U
C11 C 0.5014(14) 0.5372(14) 0.7295(6) 0.087(4) Uani 1 1 d . U
H11A H 0.4067 0.5808 0.7532 0.130 Uiso 1 1 calc R U
H11B H 0.5426 0.6125 0.7169 0.130 Uiso 1 1 calc R U
H11C H 0.5662 0.4674 0.7590 0.130 Uiso 1 1 calc R U
C12 C 0.1748(8) 0.1439(8) 0.6935(4) 0.0185(17) Uani 1 1 d . .
C13 C 0.0264(8) 0.2439(8) 0.6756(4) 0.027(2) Uani 1 1 d . .
H13A H -0.0125 0.3173 0.7108 0.041 Uiso 1 1 calc R U
H13B H -0.0388 0.1881 0.6721 0.041 Uiso 1 1 calc R U
H13C H 0.0347 0.2909 0.6326 0.041 Uiso 1 1 calc R U
C14 C 0.2320(9) 0.0225(9) 0.6426(4) 0.032(2) Uani 1 1 d . .
H14A H 0.2378 0.0628 0.5977 0.048 Uiso 1 1 calc R U
H14B H 0.1667 -0.0341 0.6431 0.048 Uiso 1 1 calc R U
H14C H 0.3285 -0.0398 0.6542 0.048 Uiso 1 1 calc R U
C15 C 0.1622(8) 0.0802(8) 0.7629(4) 0.0267(19) Uani 1 1 d . .
H15A H 0.2574 0.0154 0.7748 0.040 Uiso 1 1 calc R U
H15B H 0.0947 0.0261 0.7625 0.040 Uiso 1 1 calc R U
H15C H 0.1262 0.1581 0.7961 0.040 Uiso 1 1 calc R U
C16 C 0.6002(9) 0.0119(9) 0.7023(4) 0.036(2) Uani 1 1 d . .
H16A H 0.5100 -0.0029 0.6918 0.053 Uiso 1 1 calc R U
H16B H 0.6821 -0.0756 0.6912 0.053 Uiso 1 1 calc R U
H16C H 0.6114 0.0927 0.6758 0.053 Uiso 1 1 calc R U
C17 C 0.5730(10) -0.1070(9) 0.8385(5) 0.046(3) Uani 1 1 d . .
H17A H 0.4877 -0.1256 0.8235 0.069 Uiso 1 1 calc R U
H17B H 0.5608 -0.0875 0.8869 0.069 Uiso 1 1 calc R U
H17C H 0.6592 -0.1916 0.8291 0.069 Uiso 1 1 calc R U
C18 C 0.7727(9) 0.0704(9) 0.8066(5) 0.038(2) Uani 1 1 d . .
H18A H 0.7650 0.1720 0.8031 0.058 Uiso 1 1 calc R U
H18B H 0.8446 0.0143 0.7725 0.058 Uiso 1 1 calc R U
H18C H 0.8025 0.0343 0.8514 0.058 Uiso 1 1 calc R U
C19 C 0.2745(9) 0.2479(11) 0.9467(4) 0.047(3) Uani 1 1 d . .
H19A H 0.1897 0.3110 0.9247 0.071 Uiso 1 1 calc R U
H19B H 0.2691 0.2761 0.9939 0.071 Uiso 1 1 calc R U
H19C H 0.2768 0.1479 0.9440 0.071 Uiso 1 1 calc R U
C20 C 0.5944(9) 0.1542(12) 0.9541(5) 0.057(3) Uani 1 1 d . .
H20A H 0.6109 0.0515 0.9474 0.086 Uiso 1 1 calc R U
H20B H 0.5718 0.1779 1.0019 0.086 Uiso 1 1 calc R U
H20C H 0.6817 0.1759 0.9391 0.086 Uiso 1 1 calc R U
C21 C 0.4441(10) 0.4498(10) 0.9093(4) 0.048(3) Uani 1 1 d . .
H21A H 0.5393 0.4512 0.8923 0.072 Uiso 1 1 calc R U
H21B H 0.4266 0.4825 0.9561 0.072 Uiso 1 1 calc R U
H21C H 0.3692 0.5141 0.8820 0.072 Uiso 1 1 calc R U
C22 C 0.1481(10) 0.7811(9) 0.8521(4) 0.038(2) Uani 1 1 d . .
H22A H 0.0837 0.8333 0.8169 0.045 Uiso 1 1 calc R U
H22B H 0.2495 0.7530 0.8337 0.045 Uiso 1 1 calc R U
C23 C 0.1275(10) 0.8734(10) 0.9122(4) 0.041(2) Uani 1 1 d . .
H23A H 0.0792 0.9760 0.9009 0.049 Uiso 1 1 calc R U
H23B H 0.2215 0.8626 0.9311 0.049 Uiso 1 1 calc R U
C24 C 0.0339(13) 0.8209(11) 0.9608(5) 0.063(3) Uani 1 1 d . .
H24A H 0.0591 0.8292 1.0075 0.075 Uiso 1 1 calc R U
H24B H -0.0695 0.8777 0.9565 0.075 Uiso 1 1 calc R U
C25 C 0.0622(11) 0.6712(10) 0.9433(4) 0.049(3) Uani 1 1 d . .
H25A H 0.1363 0.6070 0.9718 0.058 Uiso 1 1 calc R U
H25B H -0.0273 0.6463 0.9499 0.058 Uiso 1 1 calc R U
O2 O 0.062(2) 0.8655(17) 0.5111(7) 0.179(6) Uani 1 1 d D .
C26 C -0.0737(19) 0.9640(19) 0.5444(9) 0.105(6) Uani 1 1 d D .
H26D H -0.1280 0.9009 0.5616 0.126 Uiso 1 1 calc R U
H26E H -0.0429 1.0013 0.5845 0.126 Uiso 1 1 calc R U
C27 C 0.1704(19) 0.924(2) 0.4813(9) 0.134(7) Uani 1 1 d D .
H27D H 0.2264 0.9512 0.5154 0.161 Uiso 1 1 calc R U
H27E H 0.2364 0.8604 0.4468 0.161 Uiso 1 1 calc R U

loop_
_atom_site_aniso_label
_atom_site_aniso_U_11
_atom_site_aniso_U_22
_atom_site_aniso_U_33
_atom_site_aniso_U_23
_atom_site_aniso_U_13
_atom_site_aniso_U_12
Zn1 0.0160(5) 0.0182(5) 0.0170(5) -0.0027(4) 0.0010(4) -0.0006(4)
I1 0.0242(3) 0.0443(4) 0.0332(4) -0.0037(3) 0.0055(2) -0.0134(3)
I2 0.0339(3) 0.0290(3) 0.0229(3) 0.0010(2) -0.0044(2) 0.0054(3)
Si1 0.0134(11) 0.0159(11) 0.0139(11) -0.0009(9) -0.0005(8) -0.0032(9)
Si2 0.0139(11) 0.0199(12) 0.0303(13) 0.0026(10) -0.0023(9) 0.0010(9)
Si3 0.0201(13) 0.0454(16) 0.0186(13) -0.0025(11) -0.0039(10) -0.0013(11)
N1 0.014(3) 0.011(3) 0.017(3) -0.002(3) -0.003(3) -0.004(3)
N2 0.011(3) 0.012(3) 0.024(4) -0.001(3) 0.000(3) -0.005(3)
N3 0.016(3) 0.019(4) 0.015(3) -0.002(3) 0.001(3) -0.001(3)
O1 0.034(3) 0.023(3) 0.015(3) -0.003(2) 0.004(2) -0.013(3)
C1 0.011(4) 0.018(4) 0.020(4) 0.003(3) 0.000(3) -0.001(3)
C2 0.029(5) 0.019(4) 0.008(4) -0.001(3) 0.004(3) -0.009(4)
C3 0.034(5) 0.017(4) 0.013(4) -0.001(3) 0.008(3) -0.002(4)
C4 0.046(6) 0.015(4) 0.020(5) -0.005(4) 0.014(4) 0.001(4)
C5 0.046(6) 0.040(6) 0.013(4) 0.003(4) 0.002(4) -0.022(5)
C6 0.027(5) 0.044(6) 0.023(5) 0.015(4) -0.004(4) 0.001(4)
C7 0.022(5) 0.046(6) 0.017(5) 0.002(4) 0.001(4) 0.010(4)
C8 0.024(4) 0.028(4) 0.031(4) 0.003(3) 0.005(3) -0.012(3)
C9 0.050(6) 0.048(6) 0.090(7) -0.002(5) 0.019(5) -0.025(5)
C10 0.050(6) 0.056(6) 0.085(7) 0.040(5) -0.014(5) -0.027(5)
C11 0.113(8) 0.103(8) 0.082(7) -0.019(6) 0.007(6) -0.087(7)
C12 0.022(4) 0.015(4) 0.022(4) -0.003(3) -0.001(3) -0.011(3)
C13 0.019(4) 0.030(5) 0.034(5) 0.002(4) -0.002(4) -0.009(4)
C14 0.036(5) 0.027(5) 0.038(5) -0.011(4) -0.002(4) -0.018(4)
C15 0.027(5) 0.027(5) 0.032(5) 0.002(4) 0.002(4) -0.018(4)
C16 0.025(5) 0.029(5) 0.037(5) -0.015(4) -0.004(4) 0.013(4)
C17 0.044(6) 0.028(5) 0.060(7) 0.014(5) -0.008(5) -0.002(5)
C18 0.024(5) 0.037(6) 0.046(6) -0.006(5) 0.001(4) 0.000(4)
C19 0.035(6) 0.075(7) 0.022(5) 0.002(5) 0.004(4) -0.005(5)
C20 0.029(5) 0.094(9) 0.032(6) 0.000(6) -0.019(4) 0.004(5)
C21 0.046(6) 0.066(7) 0.037(6) -0.022(5) -0.013(5) -0.021(5)
C22 0.058(6) 0.027(5) 0.035(5) 0.000(4) 0.011(5) -0.024(5)
C23 0.059(7) 0.039(6) 0.035(6) -0.013(5) -0.003(5) -0.030(5)
C24 0.110(10) 0.045(7) 0.036(6) -0.022(5) 0.021(6) -0.033(7)
C25 0.077(8) 0.058(7) 0.022(5) -0.015(5) 0.023(5) -0.041(6)
O2 0.227(17) 0.194(16) 0.148(12) -0.029(11) 0.031(12) -0.116(16)
C26 0.090(12) 0.095(13) 0.142(17) 0.023(12) -0.073(13) -0.037(10)
C27 0.150(18) 0.18(2) 0.086(13) -0.047(13) 0.018(13) -0.078(19)

loop_
_atom_type_symbol
_atom_type_description
_atom_type_scat_dispersion_real
_atom_type_scat_dispersion_imag
_atom_type_scat_source
C C 0.0033 0.0016 'International Tables Vol C Tables 4.2.6.8 and 6.1.1.4'
H H 0.0000 0.0000 'International Tables Vol C Tables 4.2.6.8 and 6.1.1.4'
N N 0.0061 0.0033 'International Tables Vol C Tables 4.2.6.8 and 6.1.1.4'
O O 0.0106 0.0060 'International Tables Vol C Tables 4.2.6.8 and 6.1.1.4'
Si Si 0.0817 0.0704 'International Tables Vol C Tables 4.2.6.8 and 6.1.1.4'
Zn Zn 0.2839 1.4301 'International Tables Vol C Tables 4.2.6.8 and 6.1.1.4'
I I -0.4742 1.8119 'International Tables Vol C Tables 4.2.6.8 and 6.1.1.4'

loop_
_geom_angle_atom_site_label_1
_geom_angle_atom_site_label_2
_geom_angle_atom_site_label_3
_geom_angle
_geom_angle_site_symmetry_1
O1 Zn1 Si1 115.33(15) .
O1 Zn1 I1 100.10(14) .
Si1 Zn1 I1 121.70(6) .
O1 Zn1 I2 100.79(14) .
Si1 Zn1 I2 109.01(6) .
I1 Zn1 I2 107.69(4) .
N3 Si1 N1 114.2(3) .
N3 Si1 N2 112.3(3) .
N1 Si1 N2 70.8(3) .
N3 Si1 C1 123.4(3) .
N1 Si1 C1 35.6(2) .
N2 Si1 C1 35.6(2) .
N3 Si1 Zn1 128.2(2) .
N1 Si1 Zn1 104.66(19) .
N2 Si1 Zn1 111.98(19) .
C1 Si1 Zn1 108.20(19) .
N3 Si2 C16 114.1(3) .
N3 Si2 C18 110.6(3) .
C16 Si2 C18 105.2(4) .
N3 Si2 C17 109.5(4) .
C16 Si2 C17 106.2(4) .
C18 Si2 C17 111.1(4) .
N3 Si3 C19 110.2(4) .
N3 Si3 C21 110.1(4) .
C19 Si3 C21 111.8(4) .
N3 Si3 C20 113.8(4) .
C19 Si3 C20 106.8(4) .
C21 Si3 C20 104.0(5) .
C1 N1 C12 130.8(6) .
C1 N1 Si1 91.2(4) .
C12 N1 Si1 134.8(5) .
C1 N2 C8 130.9(6) .
C1 N2 Si1 90.8(4) .
C8 N2 Si1 137.4(5) .
Si1 N3 Si2 126.1(3) .
Si1 N3 Si3 115.2(3) .
Si2 N3 Si3 118.7(3) .
C22 O1 C25 109.2(6) .
C22 O1 Zn1 122.3(4) .
C25 O1 Zn1 127.0(5) .
N2 C1 N1 105.9(6) .
N2 C1 C2 127.5(7) .
N1 C1 C2 126.5(7) .
N2 C1 Si1 53.6(4) .
N1 C1 Si1 53.2(3) .
C2 C1 Si1 173.8(5) .
C3 C2 C7 118.4(7) .
C3 C2 C1 120.8(7) .
C7 C2 C1 120.8(7) .
C4 C3 C2 120.4(7) .
C4 C3 H3 119.8 .
C2 C3 H3 119.8 .
C5 C4 C3 120.8(7) .
C5 C4 H4 119.6 .
C3 C4 H4 119.6 .
C4 C5 C6 120.1(8) .
C4 C5 H5 120.0 .
C6 C5 H5 120.0 .
C5 C6 C7 120.3(8) .
C5 C6 H6 119.9 .
C7 C6 H6 119.9 .
C6 C7 C2 120.0(7) .
C6 C7 H7 120.0 .
C2 C7 H7 120.0 .
N2 C8 C9 110.2(7) .
N2 C8 C11 105.5(7) .
C9 C8 C11 109.2(8) .
N2 C8 C10 112.3(6) .
C9 C8 C10 110.5(8) .
C11 C8 C10 109.0(8) .
C8 C9 H9A 109.5 .
C8 C9 H9B 109.5 .
H9A C9 H9B 109.5 .
C8 C9 H9C 109.5 .
H9A C9 H9C 109.5 .
H9B C9 H9C 109.5 .
C8 C10 H10A 109.5 .
C8 C10 H10B 109.5 .
H10A C10 H10B 109.5 .
C8 C10 H10C 109.5 .
H10A C10 H10C 109.5 .
H10B C10 H10C 109.5 .
C8 C11 H11A 109.5 .
C8 C11 H11B 109.5 .
H11A C11 H11B 109.5 .
C8 C11 H11C 109.5 .
H11A C11 H11C 109.5 .
H11B C11 H11C 109.5 .
N1 C12 C14 112.4(6) .
N1 C12 C13 111.1(6) .
C14 C12 C13 110.4(6) .
N1 C12 C15 104.8(6) .
C14 C12 C15 109.1(6) .
C13 C12 C15 108.9(6) .
C12 C13 H13A 109.5 .
C12 C13 H13B 109.5 .
H13A C13 H13B 109.5 .
C12 C13 H13C 109.5 .
H13A C13 H13C 109.5 .
H13B C13 H13C 109.5 .
C12 C14 H14A 109.5 .
C12 C14 H14B 109.5 .
H14A C14 H14B 109.5 .
C12 C14 H14C 109.5 .
H14A C14 H14C 109.5 .
H14B C14 H14C 109.5 .
C12 C15 H15A 109.5 .
C12 C15 H15B 109.5 .
H15A C15 H15B 109.5 .
C12 C15 H15C 109.5 .
H15A C15 H15C 109.5 .
H15B C15 H15C 109.5 .
Si2 C16 H16A 109.5 .
Si2 C16 H16B 109.5 .
H16A C16 H16B 109.5 .
Si2 C16 H16C 109.5 .
H16A C16 H16C 109.5 .
H16B C16 H16C 109.5 .
Si2 C17 H17A 109.5 .
Si2 C17 H17B 109.5 .
H17A C17 H17B 109.5 .
Si2 C17 H17C 109.5 .
H17A C17 H17C 109.5 .
H17B C17 H17C 109.5 .
Si2 C18 H18A 109.5 .
Si2 C18 H18B 109.5 .
H18A C18 H18B 109.5 .
Si2 C18 H18C 109.5 .
H18A C18 H18C 109.5 .
H18B C18 H18C 109.5 .
Si3 C19 H19A 109.5 .
Si3 C19 H19B 109.5 .
H19A C19 H19B 109.5 .
Si3 C19 H19C 109.5 .
H19A C19 H19C 109.5 .
H19B C19 H19C 109.5 .
Si3 C20 H20A 109.5 .
Si3 C20 H20B 109.5 .
H20A C20 H20B 109.5 .
Si3 C20 H20C 109.5 .
H20A C20 H20C 109.5 .
H20B C20 H20C 109.5 .
Si3 C21 H21A 109.5 .
Si3 C21 H21B 109.5 .
H21A C21 H21B 109.5 .
Si3 C21 H21C 109.5 .
H21A C21 H21C 109.5 .
H21B C21 H21C 109.5 .
O1 C22 C23 107.0(7) .
O1 C22 H22A 110.3 .
C23 C22 H22A 110.3 .
O1 C22 H22B 110.3 .
C23 C22 H22B 110.3 .
H22A C22 H22B 108.6 .
C22 C23 C24 104.6(7) .
C22 C23 H23A 110.8 .
C24 C23 H23A 110.8 .
C22 C23 H23B 110.8 .
C24 C23 H23B 110.8 .
H23A C23 H23B 108.9 .
C25 C24 C23 105.7(8) .
C25 C24 H24A 110.6 .
C23 C24 H24A 110.6 .
C25 C24 H24B 110.6 .
C23 C24 H24B 110.6 .
H24A C24 H24B 108.7 .
O1 C25 C24 106.5(7) .
O1 C25 H25A 110.4 .
C24 C25 H25A 110.4 .
O1 C25 H25B 110.4 .
C24 C25 H25B 110.4 .
H25A C25 H25B 108.6 .
C27 O2 C26 119.6(15) .
C27 C26 O2 128.1(19) 2_576
C27 C26 H26D 105.3 2_576
O2 C26 H26D 105.3 .
C27 C26 H26E 105.3 2_576
O2 C26 H26E 105.3 .
H26D C26 H26E 106.0 .
C26 C27 O2 93.5(15) 2_576
C26 C27 H27D 113.0 2_576
O2 C27 H27D 113.0 .
C26 C27 H27E 113.0 2_576
O2 C27 H27E 113.0 .
H27D C27 H27E 110.4 .

loop_
_geom_bond_atom_site_label_1
_geom_bond_atom_site_label_2
_geom_bond_distance
_geom_bond_site_symmetry_2
Zn1 O1 2.092(5) .
Zn1 Si1 2.434(2) .
Zn1 I1 2.5955(11) .
Zn1 I2 2.6269(11) .
Si1 N3 1.724(6) .
Si1 N1 1.831(6) .
Si1 N2 1.840(6) .
Si1 C1 2.285(7) .
Si2 N3 1.764(6) .
Si2 C16 1.848(8) .
Si2 C18 1.852(9) .
Si2 C17 1.868(9) .
Si3 N3 1.774(6) .
Si3 C19 1.830(9) .
Si3 C21 1.854(10) .
Si3 C20 1.877(8) .
N1 C1 1.331(9) .
N1 C12 1.493(9) .
N2 C1 1.331(9) .
N2 C8 1.490(9) .
O1 C22 1.441(9) .
O1 C25 1.448(9) .
C1 C2 1.473(10) .
C2 C3 1.385(10) .
C2 C7 1.388(10) .
C3 C4 1.377(10) .
C3 H3 0.9500 .
C4 C5 1.347(11) .
C4 H4 0.9500 .
C5 C6 1.371(11) .
C5 H5 0.9500 .
C6 C7 1.381(11) .
C6 H6 0.9500 .
C7 H7 0.9500 .
C8 C9 1.502(12) .
C8 C11 1.516(13) .
C8 C10 1.521(11) .
C9 H9A 0.9800 .
C9 H9B 0.9800 .
C9 H9C 0.9800 .
C10 H10A 0.9800 .
C10 H10B 0.9800 .
C10 H10C 0.9800 .
C11 H11A 0.9800 .
C11 H11B 0.9800 .
C11 H11C 0.9800 .
C12 C14 1.517(10) .
C12 C13 1.520(10) .
C12 C15 1.525(10) .
C13 H13A 0.9800 .
C13 H13B 0.9800 .
C13 H13C 0.9800 .
C14 H14A 0.9800 .
C14 H14B 0.9800 .
C14 H14C 0.9800 .
C15 H15A 0.9800 .
C15 H15B 0.9800 .
C15 H15C 0.9800 .
C16 H16A 0.9800 .
C16 H16B 0.9800 .
C16 H16C 0.9800 .
C17 H17A 0.9800 .
C17 H17B 0.9800 .
C17 H17C 0.9800 .
C18 H18A 0.9800 .
C18 H18B 0.9800 .
C18 H18C 0.9800 .
C19 H19A 0.9800 .
C19 H19B 0.9800 .
C19 H19C 0.9800 .
C20 H20A 0.9800 .
C20 H20B 0.9800 .
C20 H20C 0.9800 .
C21 H21A 0.9800 .
C21 H21B 0.9800 .
C21 H21C 0.9800 .
C22 C23 1.479(11) .
C22 H22A 0.9900 .
C22 H22B 0.9900 .
C23 C24 1.499(13) .
C23 H23A 0.9900 .
C23 H23B 0.9900 .
C24 C25 1.451(12) .
C24 H24A 0.9900 .
C24 H24B 0.9900 .
C25 H25A 0.9900 .
C25 H25B 0.9900 .
O2 C27 1.469(14) .
O2 C26 1.485(14) .
C26 C27 1.31(2) 2_576
C26 H26D 0.9900 .
C26 H26E 0.9900 .
C27 C26 1.31(2) 2_576
C27 H27D 0.9900 .
C27 H27E 0.9900 .

loop_
_geom_torsion_atom_site_label_1
_geom_torsion_atom_site_label_2
_geom_torsion_atom_site_label_3
_geom_torsion_atom_site_label_4
_geom_torsion
_geom_torsion_site_symmetry_4
N3 Si1 N1 C1 -114.2(4) .
N2 Si1 N1 C1 -7.7(4) .
Zn1 Si1 N1 C1 100.9(4) .
N3 Si1 N1 C12 85.6(7) .
N2 Si1 N1 C12 -167.9(7) .
C1 Si1 N1 C12 -160.2(9) .
Zn1 Si1 N1 C12 -59.3(6) .
N3 Si1 N2 C1 116.7(4) .
N1 Si1 N2 C1 7.7(4) .
Zn1 Si1 N2 C1 -90.8(4) .
N3 Si1 N2 C8 -74.1(7) .
N1 Si1 N2 C8 176.9(7) .
C1 Si1 N2 C8 169.2(9) .
Zn1 Si1 N2 C8 78.3(7) .
N1 Si1 N3 Si2 30.2(5) .
N2 Si1 N3 Si2 -47.9(5) .
C1 Si1 N3 Si2 -9.3(6) .
Zn1 Si1 N3 Si2 165.1(3) .
N1 Si1 N3 Si3 -149.9(3) .
N2 Si1 N3 Si3 132.0(3) .
C1 Si1 N3 Si3 170.6(3) .
Zn1 Si1 N3 Si3 -14.9(5) .
C16 Si2 N3 Si1 2.0(6) .
C18 Si2 N3 Si1 120.3(5) .
C17 Si2 N3 Si1 -116.9(5) .
C16 Si2 N3 Si3 -178.0(4) .
C18 Si2 N3 Si3 -59.6(5) .
C17 Si2 N3 Si3 63.2(5) .
C19 Si3 N3 Si1 66.8(5) .
C21 Si3 N3 Si1 -57.0(5) .
C20 Si3 N3 Si1 -173.3(5) .
C19 Si3 N3 Si2 -113.3(5) .
C21 Si3 N3 Si2 122.9(4) .
C20 Si3 N3 Si2 6.6(6) .
C8 N2 C1 N1 179.3(6) .
Si1 N2 C1 N1 -10.4(5) .
C8 N2 C1 C2 2.0(12) .
Si1 N2 C1 C2 172.4(7) .
C8 N2 C1 Si1 -170.3(8) .
C12 N1 C1 N2 172.0(6) .
Si1 N1 C1 N2 10.4(5) .
C12 N1 C1 C2 -10.7(12) .
Si1 N1 C1 C2 -172.3(7) .
C12 N1 C1 Si1 161.5(8) .
N2 C1 C2 C3 85.6(10) .
N1 C1 C2 C3 -91.1(9) .
N2 C1 C2 C7 -94.2(10) .
N1 C1 C2 C7 89.1(10) .
C7 C2 C3 C4 -1.9(12) .
C1 C2 C3 C4 178.2(7) .
C2 C3 C4 C5 0.5(12) .
C3 C4 C5 C6 1.4(13) .
C4 C5 C6 C7 -1.7(13) .
C5 C6 C7 C2 0.2(13) .
C3 C2 C7 C6 1.6(12) .
C1 C2 C7 C6 -178.6(8) .
C1 N2 C8 C9 -77.6(10) .
Si1 N2 C8 C9 116.7(8) .
C1 N2 C8 C11 164.6(8) .
Si1 N2 C8 C11 -1.1(11) .
C1 N2 C8 C10 46.0(11) .
Si1 N2 C8 C10 -119.7(8) .
C1 N1 C12 C14 59.0(10) .
Si1 N1 C12 C14 -147.5(6) .
C1 N1 C12 C13 -65.3(9) .
Si1 N1 C12 C13 88.2(8) .
C1 N1 C12 C15 177.2(7) .
Si1 N1 C12 C15 -29.3(9) .
C25 O1 C22 C23 4.0(10) .
Zn1 O1 C22 C23 171.0(5) .
O1 C22 C23 C24 -18.6(10) .
C22 C23 C24 C25 26.5(11) .
C22 O1 C25 C24 12.9(10) .
Zn1 O1 C25 C24 -153.3(7) .
C23 C24 C25 O1 -24.4(11) .
C27 O2 C26 C27 58(3) 2_576
C26 O2 C27 C26 -42(2) 2_576
